data_2005736
loop_
_publ_author_name
'Alves, J. A. C.'
'Dillon, C. J.'
'Johnstone, R. A. W.'

_publ_section_title
;
 5-(2-Naphthyl)thio-1-phenyltetrazole: Chemical Reactivity and
 Electronic Effects of Conjugation through Sulfur
;
_journal_issue 12
_journal_name_full 'Acta Crystallographica Section C'
_journal_page_first 3163
_journal_page_last 3165
_journal_paper_doi 10.1107/S0108270196010839
_journal_volume 52
_journal_year 1996
_chemical_formula_iupac 'C17 H12 N4 S'
_chemical_formula_moiety 'C17 H12 N4 S'
_chemical_formula_sum 'C17 H12 N4 S'
_chemical_formula_weight 304.369
_space_group_IT_number 29
_symmetry_cell_setting orthorhombic
_symmetry_space_group_name_Hall 'P 2c -2ac'
_symmetry_space_group_name_H-M 'P c a 21'
_audit_creation_method 'from TEXRAY.INF file'
_cell_angle_alpha 90
_cell_angle_beta 90
_cell_angle_gamma 90
_cell_formula_units_Z 4.00
_cell_length_a 11.911(9)
_cell_length_b 15.794(8)
_cell_length_c 7.468(14)
_cell_measurement_reflns_used 19
_cell_measurement_temperature 153
_cell_measurement_theta_max 6.20
_cell_measurement_theta_min 3.46
_cell_volume 1405(3)
_computing_cell_refinement 'MSC/AFC Diffractometer Control Software'
_computing_data_collection
;
MSC/AFC Diffractometer Control Software
(Molecular Structure Corporation, 1988)
;
_computing_data_reduction 'TEXSAN PROCESS (Molecular Structure Corporation, 1993)'
_computing_publication_material 'TEXSAN FINISH'
_computing_structure_refinement 'TEXSAN LS'
_diffrn_ambient_temperature 153
_diffrn_measurement_device 'Rigaku AFC-6S'
_diffrn_measurement_method \w/2\q
_diffrn_radiation_monochromator graphite
_diffrn_radiation_source 'X-ray tube'
_diffrn_radiation_type MoK\a
_diffrn_radiation_wavelength 0.71073
_diffrn_reflns_av_R_equivalents 0.015
_diffrn_reflns_limit_h_max 14
_diffrn_reflns_limit_h_min 0
_diffrn_reflns_limit_k_max 19
_diffrn_reflns_limit_k_min 0
_diffrn_reflns_limit_l_max 9
_diffrn_reflns_limit_l_min 0
_diffrn_reflns_number 1460
_diffrn_reflns_theta_max 24.97
_diffrn_reflns_theta_min 2.58
_diffrn_standards_decay_% 'intensity variation +-15% (due to icing of crystal)'
_diffrn_standards_interval_count 150
_diffrn_standards_number 3
_exptl_absorpt_coefficient_mu 0.2205
_exptl_absorpt_correction_type none
_exptl_absorpt_process_details none
_exptl_crystal_colour colourless
_exptl_crystal_density_diffrn 1.439
_exptl_crystal_density_meas ?
_exptl_crystal_description prism
_exptl_crystal_F_000 632.00
_exptl_crystal_size_max 0.25
_exptl_crystal_size_mid 0.20
_exptl_crystal_size_min 0.10
_refine_diff_density_max 0.38
_refine_diff_density_min -0.32
_refine_ls_abs_structure_details 'not determined'
_refine_ls_extinction_method none
_refine_ls_goodness_of_fit_obs 1.746
_refine_ls_hydrogen_treatment 'H atoms from \D\r synthesis, then riding model'
_refine_ls_matrix_type full
_refine_ls_number_parameters 118
_refine_ls_number_reflns 897
_refine_ls_number_restraints 0
_refine_ls_R_factor_obs 0.0594
_refine_ls_shift/esd_max 0.06
_refine_ls_structure_factor_coef F
_refine_ls_weighting_details 'w = 4Fo^2^/\s^2^(Fo^2^)'
_refine_ls_weighting_scheme calc
_refine_ls_wR_factor_obs 0.0632
_reflns_number_observed 902
_reflns_number_total 1459
_reflns_observed_criterion >3\s(I)
_cod_data_source_file bm1096.cif
_cod_data_source_block CJD1
_cod_depositor_comments
;
The following automatic conversions were performed:

'_exptl_crystal_density_meas' value 'not measured' was changed to '?'
- the value is perceived as not measured.

Automatic conversion script
Id: cif_fix_values 3008 2015-01-20 13:52:24Z robertas 

The following automatic conversions were performed:

'_refine_ls_weighting_scheme' value '4Fo^2^/\s^2^(Fo^2^)' was changed
to 'calc'. New tag '_refine_ls_weighting_details' was created. The
value of the new tag was set to 'w = 4Fo^2^/\s^2^(Fo^2^)'.

Automatic conversion script
Id: cif_fix_values 3143 2015-03-26 13:38:13Z robertas 
;
_cod_original_cell_volume 1404(2)
_cod_database_code 2005736

loop_
_symmetry_equiv_pos_as_xyz
'   +x,   +y,   +z'
'   -x,   -y,1/2+z'
'1/2-x,   +y,1/2+z'
'1/2+x,   -y,   +z'

loop_
_atom_site_aniso_label
_atom_site_aniso_U_11
_atom_site_aniso_U_22
_atom_site_aniso_U_33
_atom_site_aniso_U_12
_atom_site_aniso_U_13
_atom_site_aniso_U_23
S1 0.0152(9) 0.0213(9) 0.058(2) 0.0000(9) 0.004(2) -0.0030(10)
N1 0.018(4) 0.020(3) 0.043(5) -0.001(3) 0.006(4) 0.002(4)
N2 0.025(4) 0.032(4) 0.054(6) 0.006(4) 0.012(4) -0.007(5)
N3 0.015(4) 0.029(4) 0.065(7) -0.005(3) 0.007(5) -0.004(4)
N4 0.015(4) 0.028(4) 0.051(6) -0.002(3) 0.005(4) -0.002(4)
C1 0.021(4) 0.027(4) 0.038(7) -0.001(4) 0.002(5) -0.009(5)
C(2) 0.020(2) ? ? ? ? ?
C(3) 0.027(2) ? ? ? ? ?
C(4) 0.026(2) ? ? ? ? ?
C(5) 0.026(2) ? ? ? ? ?
C(6) 0.028(2) ? ? ? ? ?
C(7) 0.034(2) ? ? ? ? ?
C(8) 0.028(2) ? ? ? ? ?
C(9) 0.026(2) ? ? ? ? ?
C(10) 0.022(2) ? ? ? ? ?
C(11) 0.023(2) ? ? ? ? ?
C(12) 0.019(2) ? ? ? ? ?
C(13) 0.029(2) ? ? ? ? ?
C(14) 0.032(2) ? ? ? ? ?
C(15) 0.032(2) ? ? ? ? ?
C(16) 0.031(2) ? ? ? ? ?
C(17) 0.029(2) ? ? ? ? ?
H(1) 0.0325 ? ? ? ? ?
H(2) 0.0314 ? ? ? ? ?
H(3) 0.0311 ? ? ? ? ?
H(4) 0.0409 ? ? ? ? ?
H(5) 0.0393 ? ? ? ? ?
H(6) 0.032 ? ? ? ? ?
H(7) 0.0245 ? ? ? ? ?
H(8) 0.0340 ? ? ? ? ?
H(9) 0.0434 ? ? ? ? ?
H(10) 0.0390 ? ? ? ? ?
H(11) 0.0380 ? ? ? ? ?
H(12) 0.0318 ? ? ? ? ?

loop_
_atom_site_label
_atom_site_fract_x
_atom_site_fract_y
_atom_site_fract_z
_atom_site_U_iso_or_equiv
_atom_site_thermal_displace_type
S1 0.4827(2) 0.1608(1) 0.0720 0.0316(1) Uij
N1 0.3949(5) 0.3141(4) 0.151(1) 0.0270(2) Uij
N2 0.2997(6) 0.3499(4) 0.221(1) 0.0371(2) Uij
N3 0.2299(6) 0.2880(4) 0.251(1) 0.0365(2) Uij
N4 0.2761(5) 0.2113(4) 0.205(1) 0.0310(2) Uij
C1 0.3781(7) 0.2303(5) 0.142(1) 0.0286(2) Uij
C2 0.4146(6) 0.0610(4) 0.049(2) 0.020(2) Uij
C3 0.3088(7) 0.0523(5) -0.036(2) 0.027(2) Uij
C4 0.2689(7) -0.0274(4) -0.072(1) 0.026(2) Uij
C5 0.3322(7) -0.1001(5) -0.035(2) 0.026(2) Uij
C6 0.2983(7) -0.1831(5) -0.077(1) 0.028(2) Uij
C7 0.3643(8) -0.2512(5) -0.045(2) 0.034(2) Uij
C8 0.4697(7) -0.2407(5) 0.033(1) 0.028(2) Uij
C9 0.5081(6) -0.1622(5) 0.079(2) 0.026(2) Uij
C10 0.4407(6) -0.0898(4) 0.047(1) 0.022(2) Uij
C11 0.4778(6) -0.0076(5) 0.090(1) 0.023(2) Uij
C12 0.4890(6) 0.3664(4) 0.107(1) 0.019(2) Uij
C13 0.5466(7) 0.3514(5) -0.048(1) 0.029(2) Uij
C14 0.6383(8) 0.4041(5) -0.092(1) 0.032(2) Uij
C15 0.6681(7) 0.4678(5) 0.023(1) 0.032(2) Uij
C16 0.6100(7) 0.4824(5) 0.176(1) 0.031(2) Uij
C17 0.5191(7) 0.4303(5) 0.221(1) 0.029(2) Uij
H1 0.2502 0.1105 -0.0526 0.0325 Uij
H2 0.1974 -0.0301 -0.1557 0.0314 Uij
H3 0.2476 -0.1871 -0.1713 0.0311 Uij
H4 0.3506 -0.3091 -0.0841 0.0409 Uij
H5 0.5211 -0.2975 0.0838 0.0393 Uij
H6 0.5899 -0.1477 0.1224 0.0321 Uij
H7 0.5326 -0.0057 0.1971 0.0245 Uij
H8 0.5282 0.3164 -0.1416 0.0340 Uij
H9 0.6960 0.3585 -0.1630 0.0434 Uij
H10 0.7462 0.5162 -0.0073 0.0390 Uij
H11 0.6161 0.5260 0.2560 0.0380 Uij
H12 0.4752 0.4385 0.3299 0.0318 Uij

loop_
_atom_type_symbol
_atom_type_scat_dispersion_real
_atom_type_scat_dispersion_imag
_atom_type_scat_source
C 0.002 0.002 'International Tables'
H 0.000 0.000 'International Tables'
N 0.004 0.003 'International Tables'
S 0.110 0.124 'International Tables'

loop_
_geom_angle_atom_site_label_1
_geom_angle_atom_site_label_2
_geom_angle_atom_site_label_3
_geom_angle
_geom_angle_publ_flag
C1 S1 C2 105.2(4) yes
N2 N1 C1 107.6(6) yes
N2 N1 C12 119.9(6) no
C1 N1 C12 132.5(7) yes
N1 N2 N3 106.5(6) yes
N2 N3 N4 111.3(6) yes
N3 N4 C1 104.7(6) yes
S1 C1 N1 122.1(6) yes
S1 C1 N4 127.9(6) yes
N1 C1 N4 109.9(7) no
S1 C2 C3 122.3(6) yes
S1 C2 C11 115.7(6) yes
C3 C2 C11 121.1(7) yes
C2 C3 C4 118.9(8) no
C2 C3 H1 120.27 no
C4 C3 H1 119.93 no
C3 C4 C5 121.9(8) no
C3 C4 H2 115.51 no
C5 C4 H2 121.01 no
C4 C5 C6 124.5(8) no
C4 C5 C10 118.2(7) no
C6 C5 C10 117.3(8) no
C5 C6 C7 122.3(8) no
C5 C6 H3 114.75 no
C7 C6 H3 117.23 no
C6 C7 C8 120.1(8) no
C6 C7 H4 126.62 no
C8 C7 H4 112.88 no
C7 C8 C9 121.0(8) no
C7 C8 H5 121.49 no
C9 C8 H5 116.74 no
C8 C9 C10 120.1(7) no
C8 C9 H6 125.76 no
C10 C9 H6 113.65 no
C5 C10 C9 119.2(7) no
C5 C10 C11 118.8(7) no
C9 C10 C11 121.9(7) no
C2 C11 C10 120.9(7) no
C2 C11 H7 120.07 no
C10 C11 H7 113.56 no
N1 C12 C13 119.1(7) no
N1 C12 C17 119.2(8) no
C13 C12 C17 121.7(7) no
C12 C13 C14 119.0(8) no
C12 C13 H8 129.01 no
C14 C13 H8 111.22 no
C13 C14 C15 119.0(9) no
C13 C14 H9 101.80 no
C15 C14 H9 127.21 no
C14 C15 C16 121.5(8) no
C14 C15 H10 122.56 no
C16 C15 H10 115.90 no
C15 C16 C17 119.9(9) no
C15 C16 H11 129.71 no
C17 C16 H11 110.14 no
C12 C17 H12 118.56 no
C16 C17 H12 122.57 no

loop_
_geom_bond_atom_site_label_1
_geom_bond_atom_site_label_2
_geom_bond_distance
_geom_bond_publ_flag
S1 C1 1.741(9) yes
S1 C2 1.780(7) yes
N1 N2 1.371(9) yes
N1 C1 1.341(9) yes
N1 C12 1.430(9) no
N2 N3 1.303(9) yes
N3 N4 1.375(8) yes
N4 C1 1.340(10) yes
C2 C3 1.420(10) yes
C2 C11 1.360(10) yes
C3 C4 1.370(10) yes
C3 H1 1.161 no
C4 C5 1.400(10) yes
C4 H2 1.059 no
C5 C6 1.410(10) no
C5 C10 1.440(10) yes
C6 C7 1.350(10) no
C6 H3 0.928 no
C7 C8 1.400(10) no
C7 H4 0.973 no
C8 C9 1.360(10) no
C8 H5 1.150 no
C9 C10 1.420(10) no
C9 H6 1.052 no
C10 C11 1.410(10) yes
C11 H7 1.035 no
C12 C13 1.370(10) no
C12 C17 1.370(10) no
C13 C14 1.410(10) no
C13 H8 0.918 no
C14 C15 1.370(10) no
C14 H9 1.128 no
C15 C16 1.360(10) no
C15 H10 1.226 no
C16 C17 1.400(10) no
C16 H11 0.915 no
C17 H12 0.972 no

loop_
_geom_torsion_atom_site_label_1
_geom_torsion_atom_site_label_2
_geom_torsion_atom_site_label_3
_geom_torsion_atom_site_label_4
_geom_torsion
_geom_torsion_publ_flag
S1 C1 N1 N2 -176.2(7) yes
S1 C1 N1 C12 2(2) yes
S1 C1 N4 N3 176.3(8) yes
S1 C2 C3 C4 170.9(9) yes
S1 C2 C11 C10 -168.9(8) yes
N1 N2 N3 N4 1.0(10) no
N1 C1 S1 C2 -171.0(8) yes
N1 C1 N4 N3 1.0(10) no
N1 C12 C13 C14 178.9(7) no
N1 C12 C17 C16 -178.6(7) no
N2 N1 C1 N4 .0(10) no
N2 N1 C12 C13 -138.5(9) no
N2 N1 C12 C17 41.0(10) no
N2 N3 N4 C1 -1.0(10) no
N3 N2 N1 C1 .0(10) no
N3 N2 N1 C12 -178.6(8) yes
N4 C1 S1 C2 14.0(10) no
N4 C1 N1 C12 177.7(9) no
C1 S1 C2 C3 45.0(10) yes
C1 S1 C2 C11 -146.0(8) yes
C1 N1 C12 C13 44.0(10) no
C1 N1 C12 C17 -137.0(10) no
C2 C3 C4 C5 -3.0(10) no
C2 C11 C10 C5 -2.0(10) no
C2 C11 C10 C9 176.0(10) no
C3 C2 C11 C10 1.0(10) no
C3 C4 C5 C6 -176.0(10) no
C3 C4 C5 C10 2.0(10) no
C4 C3 C2 C11 2.0(10) no
C4 C5 C6 C7 177.0(10) no
C4 C5 C10 C9 -177.0(10) no
C4 C5 C10 C11 1.0(10) no
C5 C6 C7 C8 0(2) no
C5 C10 C9 C8 -1.0(10) no
C6 C5 C10 C9 1.0(10) no
C6 C5 C10 C11 179.0(10) no
C6 C7 C8 C9 0(2) no
C7 C6 C5 C10 -1.0(10) no
C7 C8 C9 C10 0(2) yes
C8 C9 C10 C11 -179.0(10) no
C12 C13 C14 C15 1.0(10) no
C12 C17 C16 C15 -2.0(10) no
C13 C12 C17 C16 1.0(10) no
C13 C14 C15 C16 -2.0(10) no
C14 C13 C12 C17 -1.0(10) no
C14 C15 C16 C17 2.0(10) no
